data_2000151
loop_
_publ_author_name
'Kociok-K\"ohn, G.'
'Pickardt, J.'
'Schumann, H.'

_publ_section_title
;
 Structure of dimeric lithium
 2,6-di-<i>tert</i>-butylphenoxide--diethyl ether (1/1)
;
_journal_issue 12
_journal_name_full 'Acta Crystallographica Section C'
_journal_page_first 2649
_journal_page_last 2651
_journal_paper_doi 10.1107/S0108270191007783
_journal_volume 47
_journal_year 1991
_chemical_formula_moiety 'C28 H42 O2,C8 H20 O2,Li1'
_chemical_formula_sum 'C36 H62 Li2 O4'
_chemical_formula_weight 572.77
_space_group_IT_number 2
_space_group_name_Hall '-P 1'
_space_group_name_H-M_alt 'P -1'
_symmetry_cell_setting triclinic
_symmetry_space_group_name_Hall '-P 1'
_symmetry_space_group_name_H-M 'P -1'
_cell_angle_alpha 99.92(6)
_cell_angle_beta 113.39(5)
_cell_angle_gamma 68.31(7)
_cell_formula_units_Z 1
_cell_length_a 10.188(8)
_cell_length_b 11.202(9)
_cell_length_c 9.220(5)
_cell_volume 897.0(12)
_diffrn_radiation_type Mo
_diffrn_radiation_wavelength 0.71069
_exptl_absorpt_coefficient_mu 0.035
_exptl_crystal_density_diffrn 1.06
_exptl_crystal_F_000 316
_cod_data_source_file mu0264.cif
_cod_data_source_block mu0264a
_cod_original_cell_volume 897.02
_cod_database_code 2000151

loop_
_space_group_symop_id
_space_group_symop_operation_xyz
1 x,y,z
2 -x,-y,-z

loop_
_atom_site_label
_atom_site_fract_x
_atom_site_fract_y
_atom_site_fract_z
Li .0457(8) .4178(6) .4111(8)
O(1) -.0473(3) .5913(2) .3869(3)
O(2) .1146(4) .2773(3) .2798(4)
C(1) -.0865(4) .7044(3) .3237(4)
C(2) -.2386(4) .7639(4) .2196(4)
C(3) -.2784(5) .8868(4) .1729(5)
C(4) -.1747(6) .9514(5) .2215(6)
C(5) -.0283(6) .8908(4) .3119(5)
C(6) .0217(4) .7665(4) .3604(4)
C(7) -.3561(4) .6948(4) .1582(5)
C(8) -.2972(7) .5675(5) .0771(7)
C(9) -.3963(7) .6766(6) .2951(7)
C(10) -.5039(6) .7738(6) .0350(7)
C(11) .1910(5) .6985(4) .4525(5)
C(12) .2519(7) .5745(5) .3657(8)
C(13) .2884(7) .7811(6) .4682(8)
C(14) .2185(7) .6716(6) .6208(6)
C(15) .1961(8) .1500(5) .3350(8)
C(16) .3425(9) .0950(7) .3081(10)
C(17) .0565(8) .2809(6) .1074(7)
C(18) -.0687(9) .2233(7) .0321(7)
H(3) -.394(6) .941(5) .106(6)
H(4) -.204(4) 1.034(4) .185(5)
H(5) .040(5) .934(4) .341(5)
H(81) -.352(6) .519(5) .053(6)
H(82) -.214(6) .511(5) .138(6)
H(83) -.275(6) .580(5) -.015(7)
H(91) .320(6) .379(5) .635(6)
H(92) .465(5) .358(4) .739(5)
H(93) -.445(6) .765(5) .338(6)
H(101) -.559(6) .862(5) .086(6)
H(102) -.410(8) .800(6) .059(9)
H(103) -.568(7) .731(5) .003(7)
H(121) .193(6) .518(5) .340(6)
H(122) .340(7) .531(6) .420(7)
H(123) .237(7) .600(6) .261(8)
H(131) .263(6) .858(5) .526(7)
H(132) .265(6) .809(5) .360(7)
H(133) .394(7) .729(5) .527(6)
H(141) .322(6) .650(4) .678(5)
H(142) .179(6) .751(5) .665(6)
H(143) -.187(5) .399(4) .377(5)
H(151) .221(7) .154(6) .442(8)
H(152) .124(7) .098(6) .244(8)
H(161) .3227 .0892 .1978
H(162) .3958 .0117 .3506
H(163) .4022 .1490 .3585
H(171) .032(7) .372(7) .090(8)
H(172) .182(9) .250(6) .152(8)
H(181) -.0303 .1354 .0582
H(182) -.1061 .2298 -.0795
H(183) -.1486 .2684 .0701

loop_
_geom_bond_atom_site_label_1
_geom_bond_atom_site_label_2
_geom_bond_distance
O(1) C(1) 1.342(5)
O(2) C(15) 1.422(6)
O(2) C(17) 1.461(7)
C(1) C(2) 1.430(4)
C(1) C(6) 1.415(7)
C(2) C(3) 1.377(6)
C(2) C(7) 1.532(7)
C(3) C(4) 1.386(8)
C(4) C(5) 1.356(6)
C(5) C(6) 1.382(6)
C(6) C(11) 1.538(5)
C(7) C(8) 1.519(6)
C(7) C(9) 1.5400(10)
C(7) C(10) 1.531(6)
C(11) C(12) 1.526(7)
C(11) C(13) 1.5400(10)
C(11) C(14) 1.527(8)
C(15) C(16) 1.4900(10)
C(17) C(18) 1.5100(10)
